data_1567935
loop_
_publ_author_name
'Cheng, Meng'
'Jin, Wenqi'
'Yang, Zhihua'
'Pan, Shilie'

_publ_section_title
;
 Large optical anisotropy-oriented construction of a carbonate-nitrate
 chloride compound as a potential ultraviolet birefringent material
;
_journal_name_full 'Chemical Science'
_journal_paper_doi 10.1039/D2SC03771H
_journal_year 2022
_chemical_formula_sum 'C3 H12 Cl N2 Na3 O21 Rb6'
_chemical_formula_weight 1029.39
_space_group_crystal_system hexagonal
_space_group_IT_number 193
_space_group_name_Hall '-P 6c 2'
_space_group_name_H-M_alt 'P 63/m c m'
_atom_sites_solution_hydrogens geom
_atom_sites_solution_primary direct
_atom_sites_solution_secondary difmap
_audit_creation_method SHELXL-2016/6
_audit_update_record
;
2022-06-30 deposited with the CCDC.	2022-10-31 downloaded from the CCDC.
;
_cell_angle_alpha 90
_cell_angle_beta 90
_cell_angle_gamma 120
_cell_formula_units_Z 2
_cell_length_a 9.5732(3)
_cell_length_b 9.5732(3)
_cell_length_c 15.8202(11)
_cell_measurement_reflns_used 2821
_cell_measurement_temperature 298(2)
_cell_measurement_theta_max 27.31
_cell_measurement_theta_min 2.46
_cell_volume 1255.62(10)
_computing_cell_refinement 'Bruker SAINT'
_computing_data_collection 'Bruker APEX2'
_computing_data_reduction 'Bruker SAINT'
_computing_molecular_graphics 'Bruker SHELXTL'
_computing_publication_material 'Bruker SHELXTL'
_computing_structure_refinement 'SHELXL-2016/6 (Sheldrick, 2016)'
_computing_structure_solution 'SHELXS-97 (Sheldrick, 1990)'
_diffrn_ambient_temperature 298(2)
_diffrn_measured_fraction_theta_full 1.000
_diffrn_measured_fraction_theta_max 1.000
_diffrn_measurement_device_type 'Bruker APEX-II CCD'
_diffrn_measurement_method '\f and \w scans'
_diffrn_radiation_type MoK\a
_diffrn_radiation_wavelength 0.71073
_diffrn_reflns_av_R_equivalents 0.0775
_diffrn_reflns_av_unetI/netI 0.0226
_diffrn_reflns_Laue_measured_fraction_full 1.000
_diffrn_reflns_Laue_measured_fraction_max 1.000
_diffrn_reflns_limit_h_max 12
_diffrn_reflns_limit_h_min -10
_diffrn_reflns_limit_k_max 12
_diffrn_reflns_limit_k_min -12
_diffrn_reflns_limit_l_max 20
_diffrn_reflns_limit_l_min -20
_diffrn_reflns_number 10235
_diffrn_reflns_point_group_measured_fraction_full 1.000
_diffrn_reflns_point_group_measured_fraction_max 1.000
_diffrn_reflns_theta_full 25.242
_diffrn_reflns_theta_max 27.541
_diffrn_reflns_theta_min 2.457
_diffrn_source 'fine-focus sealed tube'
_exptl_absorpt_coefficient_mu 11.849
_exptl_absorpt_correction_T_max 0.7456
_exptl_absorpt_correction_T_min 0.5151
_exptl_absorpt_correction_type numerical
_exptl_absorpt_process_details face-index
_exptl_crystal_colour colourless
_exptl_crystal_density_diffrn 2.723
_exptl_crystal_density_method 'not measured'
_exptl_crystal_description block
_exptl_crystal_F_000 968
_exptl_crystal_size_max 0.17
_exptl_crystal_size_mid 0.16
_exptl_crystal_size_min 0.11
_refine_diff_density_max 0.436
_refine_diff_density_min -0.484
_refine_diff_density_rms 0.088
_refine_ls_extinction_coef 0.00061(18)
_refine_ls_extinction_expression Fc^*^=kFc[1+0.001xFc^2^\l^3^/sin(2\q)]^-1/4^
_refine_ls_extinction_method 'SHELXL-2016/6 (Sheldrick 2016)'
_refine_ls_goodness_of_fit_ref 1.068
_refine_ls_hydrogen_treatment mixed
_refine_ls_matrix_type full
_refine_ls_number_parameters 45
_refine_ls_number_reflns 557
_refine_ls_number_restraints 0
_refine_ls_restrained_S_all 1.068
_refine_ls_R_factor_all 0.0393
_refine_ls_R_factor_gt 0.0238
_refine_ls_shift/su_max 0.012
_refine_ls_shift/su_mean 0.001
_refine_ls_structure_factor_coef Fsqd
_refine_ls_weighting_details 'w=1/[\s^2^(Fo^2^)+(0.0176P)^2^+1.8086P] where P=(Fo^2^+2Fc^2^)/3'
_refine_ls_weighting_scheme calc
_refine_ls_wR_factor_gt 0.0457
_refine_ls_wR_factor_ref 0.0511
_reflns_Friedel_coverage 0.000
_reflns_number_gt 438
_reflns_number_total 557
_reflns_threshold_expression 'I > 2\s(I)'
_cod_data_source_file d2sc03771h2.cif
_cod_data_source_block mm
_cod_original_cell_volume 1255.62(12)
_cod_database_code 1567935
_shelx_shelxl_version_number 2016/6
_shelx_space_group_comment
;
The symmetry employed for this shelxl refinement is uniquely defined
by the following loop, which should always be used as a source of
symmetry information in preference to the above space-group names.
They are only intended as comments.
;

loop_
_space_group_symop_operation_xyz
'x, y, z'
'x-y, x, z+1/2'
'-y, x-y, z'
'-x, -y, z+1/2'
'-x+y, -x, z'
'y, -x+y, z+1/2'
'-y, -x, -z'
'x-y, -y, -z+1/2'
'x, x-y, -z'
'y, x, -z+1/2'
'-x+y, y, -z'
'-x, -x+y, -z+1/2'
'-x, -y, -z'
'-x+y, -x, -z-1/2'
'y, -x+y, -z'
'x, y, -z-1/2'
'x-y, x, -z'
'-y, x-y, -z-1/2'
'y, x, z'
'-x+y, y, z-1/2'
'-x, -x+y, z'
'-y, -x, z-1/2'
'x-y, -y, z'
'x, x-y, z-1/2'

loop_
_atom_site_label
_atom_site_type_symbol
_atom_site_fract_x
_atom_site_fract_y
_atom_site_fract_z
_atom_site_U_iso_or_equiv
_atom_site_adp_type
_atom_site_occupancy
_atom_site_site_symmetry_order
_atom_site_calc_flag
_atom_site_refinement_flags_posn
_atom_site_refinement_flags_adp
_atom_site_refinement_flags_occupancy
_atom_site_disorder_assembly
_atom_site_disorder_group
Rb1 Rb 0.27374(4) 0.27374(4) 0.11916(3) 0.02741(16) Uani 1 2 d S T P . .
Cl1 Cl 0.000000 0.000000 0.000000 0.0287(6) Uani 1 12 d S T P . .
Na1 Na 0.3703(2) 0.000000 0.250000 0.0235(5) Uani 1 4 d S T P . .
O4 O 0.5256(4) 0.3088(4) 0.250000 0.0344(8) Uani 1 2 d S T P . .
O2 O 0.5123(4) 0.25615(18) 0.000000 0.0332(7) Uani 1 2 d S T P . .
O3 O 0.5997(4) 0.5997(4) 0.1053(2) 0.0357(8) Uani 1 2 d S T P . .
N1 N 0.666667 0.333333 0.250000 0.0224(13) Uani 1 6 d S T P . .
C2 C 0.666667 0.333333 0.000000 0.0238(16) Uani 1 6 d S T P . .
C1 C 0.000000 0.000000 0.250000 0.0158(19) Uani 1 12 d S T P . .
H3 H 0.561(5) 0.641(4) 0.071(2) 0.065(14) Uiso 1 1 d . . . . .
O1 O 0.000000 0.1334(4) 0.250000 0.0275(10) Uani 1 4 d S T P . .

loop_
_atom_site_aniso_label
_atom_site_aniso_U_11
_atom_site_aniso_U_22
_atom_site_aniso_U_33
_atom_site_aniso_U_23
_atom_site_aniso_U_13
_atom_site_aniso_U_12
Rb1 0.02602(19) 0.02602(19) 0.0277(2) -0.00013(15) -0.00013(15) 0.01111(18)
Cl1 0.0273(9) 0.0273(9) 0.0314(14) 0.000 0.000 0.0137(4)
Na1 0.0212(9) 0.0244(11) 0.0260(12) 0.000 0.000 0.0122(6)
O4 0.0191(16) 0.0386(19) 0.048(2) 0.000 0.000 0.0164(14)
O2 0.0237(16) 0.0301(12) 0.0437(19) 0.0045(12) 0.000 0.0119(8)
O3 0.0456(16) 0.0456(16) 0.0262(19) -0.0029(13) -0.0029(13) 0.0305(18)
N1 0.0210(19) 0.0210(19) 0.025(3) 0.000 0.000 0.0105(10)
C2 0.026(2) 0.026(2) 0.019(4) 0.000 0.000 0.0130(12)
C1 0.021(3) 0.021(3) 0.006(4) 0.000 0.000 0.0103(15)
O1 0.033(2) 0.0192(15) 0.035(3) 0.000 0.000 0.0165(12)

loop_
_atom_type_symbol
_atom_type_description
_atom_type_scat_dispersion_real
_atom_type_scat_dispersion_imag
_atom_type_scat_source
C C 0.0033 0.0016 'International Tables Vol C Tables 4.2.6.8 and 6.1.1.4'
H H 0.0000 0.0000 'International Tables Vol C Tables 4.2.6.8 and 6.1.1.4'
Cl Cl 0.1484 0.1585 'International Tables Vol C Tables 4.2.6.8 and 6.1.1.4'
N N 0.0061 0.0033 'International Tables Vol C Tables 4.2.6.8 and 6.1.1.4'
Na Na 0.0362 0.0249 'International Tables Vol C Tables 4.2.6.8 and 6.1.1.4'
O O 0.0106 0.0060 'International Tables Vol C Tables 4.2.6.8 and 6.1.1.4'
Rb Rb -0.9393 2.9676 'International Tables Vol C Tables 4.2.6.8 and 6.1.1.4'

loop_
_geom_angle_atom_site_label_1
_geom_angle_atom_site_label_2
_geom_angle_atom_site_label_3
_geom_angle
_geom_angle_site_symmetry_1
_geom_angle_site_symmetry_3
_geom_angle_publ_flag
O2 Rb1 O2 88.985(13) 17 . ?
O2 Rb1 O4 81.54(5) 17 19 ?
O2 Rb1 O4 132.41(7) . 19 ?
O2 Rb1 O4 132.41(7) 17 . ?
O2 Rb1 O4 81.53(5) . . ?
O4 Rb1 O4 71.78(10) 19 . ?
O2 Rb1 O1 153.73(7) 17 14_556 ?
O2 Rb1 O1 113.09(6) . 14_556 ?
O4 Rb1 O1 92.59(4) 19 14_556 ?
O4 Rb1 O1 67.86(8) . 14_556 ?
O2 Rb1 O1 113.09(6) 17 . ?
O2 Rb1 O1 153.73(7) . . ?
O4 Rb1 O1 67.86(8) 19 . ?
O4 Rb1 O1 92.59(4) . . ?
O1 Rb1 O1 42.20(13) 14_556 . ?
O2 Rb1 O3 66.93(5) 17 . ?
O2 Rb1 O3 66.93(5) . . ?
O4 Rb1 O3 66.46(7) 19 . ?
O4 Rb1 O3 66.46(7) . . ?
O1 Rb1 O3 133.71(7) 14_556 . ?
O1 Rb1 O3 133.71(7) . . ?
O2 Rb1 Cl1 85.41(4) 17 . ?
O2 Rb1 Cl1 85.41(4) . . ?
O4 Rb1 Cl1 139.27(6) 19 . ?
O4 Rb1 Cl1 139.27(6) . . ?
O1 Rb1 Cl1 82.51(3) 14_556 . ?
O1 Rb1 Cl1 82.51(3) . . ?
O3 Rb1 Cl1 140.25(6) . . ?
O2 Rb1 C1 131.26(2) 17 . ?
O2 Rb1 C1 131.26(2) . . ?
O4 Rb1 C1 86.16(5) 19 . ?
O4 Rb1 C1 86.16(5) . . ?
O1 Rb1 C1 22.48(7) 14_556 . ?
O1 Rb1 C1 22.48(7) . . ?
O3 Rb1 C1 145.72(6) . . ?
Cl1 Rb1 C1 74.034(10) . . ?
O2 Rb1 O3 49.31(5) 17 5_565 ?
O2 Rb1 O3 135.75(6) . 5_565 ?
O4 Rb1 O3 64.16(7) 19 5_565 ?
O4 Rb1 O3 135.12(7) . 5_565 ?
O1 Rb1 O3 105.14(9) 14_556 5_565 ?
O1 Rb1 O3 63.80(8) . 5_565 ?
O3 Rb1 O3 101.66(4) . 5_565 ?
Cl1 Rb1 O3 78.12(5) . 5_565 ?
C1 Rb1 O3 82.96(5) . 5_565 ?
O2 Rb1 O3 135.75(6) 17 3_655 ?
O2 Rb1 O3 49.31(5) . 3_655 ?
O4 Rb1 O3 135.12(7) 19 3_655 ?
O4 Rb1 O3 64.16(7) . 3_655 ?
O1 Rb1 O3 63.79(8) 14_556 3_655 ?
O1 Rb1 O3 105.14(9) . 3_655 ?
O3 Rb1 O3 101.66(4) . 3_655 ?
Cl1 Rb1 O3 78.12(5) . 3_655 ?
C1 Rb1 O3 82.96(5) . 3_655 ?
O3 Rb1 O3 154.94(9) 5_565 3_655 ?
O2 Rb1 Na1 81.41(2) 17 3 ?
O2 Rb1 Na1 169.53(3) . 3 ?
O4 Rb1 Na1 42.13(6) 19 3 ?
O4 Rb1 Na1 101.89(4) . 3 ?
O1 Rb1 Na1 77.27(6) 14_556 3 ?
O1 Rb1 Na1 36.66(7) . 3 ?
O3 Rb1 Na1 105.13(4) . 3 ?
Cl1 Rb1 Na1 97.871(13) . 3 ?
C1 Rb1 Na1 59.14(3) . 3 ?
O3 Rb1 Na1 36.87(6) 5_565 3 ?
O3 Rb1 Na1 141.07(6) 3_655 3 ?
O2 Rb1 H3 51.8(6) 17 . ?
O2 Rb1 H3 70.5(6) . . ?
O4 Rb1 H3 67.2(6) 19 . ?
O4 Rb1 H3 81.3(6) . . ?
O1 Rb1 H3 147.5(6) 14_556 . ?
O1 Rb1 H3 134.2(6) . . ?
O3 Rb1 H3 15.1(6) . . ?
Cl1 Rb1 H3 129.6(6) . . ?
C1 Rb1 H3 152.9(6) . . ?
O3 Rb1 H3 89.1(6) 5_565 . ?
O3 Rb1 H3 112.3(6) 3_655 . ?
Na1 Rb1 H3 100.1(6) 3 . ?
O2 Rb1 H3 70.5(6) 17 19 ?
O2 Rb1 H3 51.8(6) . 19 ?
O4 Rb1 H3 81.3(6) 19 19 ?
O4 Rb1 H3 67.2(6) . 19 ?
O1 Rb1 H3 134.2(6) 14_556 19 ?
O1 Rb1 H3 147.5(6) . 19 ?
O3 Rb1 H3 15.1(6) . 19 ?
Cl1 Rb1 H3 129.6(6) . 19 ?
C1 Rb1 H3 152.9(6) . 19 ?
O3 Rb1 H3 112.3(6) 5_565 19 ?
O3 Rb1 H3 89.1(6) 3_655 19 ?
Na1 Rb1 H3 120.2(6) 3 19 ?
H3 Rb1 H3 23.4(13) . 19 ?
Rb1 Cl1 Rb1 180.0 . 13 ?
Rb1 Cl1 Rb1 90.661(11) . 17 ?
Rb1 Cl1 Rb1 89.338(11) 13 17 ?
Rb1 Cl1 Rb1 89.339(11) . 3 ?
Rb1 Cl1 Rb1 90.662(11) 13 3 ?
Rb1 Cl1 Rb1 90.662(11) 17 3 ?
Rb1 Cl1 Rb1 90.661(11) . 15 ?
Rb1 Cl1 Rb1 89.338(11) 13 15 ?
Rb1 Cl1 Rb1 89.338(11) 17 15 ?
Rb1 Cl1 Rb1 180.000(15) 3 15 ?
Rb1 Cl1 Rb1 89.339(11) . 5 ?
Rb1 Cl1 Rb1 90.662(11) 13 5 ?
Rb1 Cl1 Rb1 180.000(15) 17 5 ?
Rb1 Cl1 Rb1 89.338(11) 3 5 ?
Rb1 Cl1 Rb1 90.662(11) 15 5 ?
O1 Na1 O3 97.16(11) 14_556 18_656 ?
O1 Na1 O3 97.16(11) 14_556 3_655 ?
O3 Na1 O3 165.7(2) 18_656 3_655 ?
O1 Na1 O4 90.20(8) 14_556 . ?
O3 Na1 O4 89.975(11) 18_656 . ?
O3 Na1 O4 89.975(11) 3_655 . ?
O1 Na1 O4 90.20(8) 14_556 8 ?
O3 Na1 O4 89.975(11) 18_656 8 ?
O3 Na1 O4 89.975(11) 3_655 8 ?
O4 Na1 O4 179.60(17) . 8 ?
O1 Na1 O4 138.54(7) 14_556 3_655 ?
O3 Na1 O4 84.64(8) 18_656 3_655 ?
O3 Na1 O4 84.64(8) 3_655 3_655 ?
O4 Na1 O4 48.34(13) . 3_655 ?
O4 Na1 O4 131.26(8) 8 3_655 ?
O1 Na1 O4 138.54(7) 14_556 21_655 ?
O3 Na1 O4 84.64(8) 18_656 21_655 ?
O3 Na1 O4 84.64(8) 3_655 21_655 ?
O4 Na1 O4 131.26(8) . 21_655 ?
O4 Na1 O4 48.34(13) 8 21_655 ?
O4 Na1 O4 82.92(13) 3_655 21_655 ?
O1 Na1 N1 114.20(4) 14_556 . ?
O3 Na1 N1 87.07(5) 18_656 . ?
O3 Na1 N1 87.07(5) 3_655 . ?
O4 Na1 N1 24.00(7) . . ?
O4 Na1 N1 155.60(11) 8 . ?
O4 Na1 N1 24.34(6) 3_655 . ?
O4 Na1 N1 107.26(9) 21_655 . ?
O1 Na1 N1 114.20(4) 14_556 19_545 ?
O3 Na1 N1 87.07(5) 18_656 19_545 ?
O3 Na1 N1 87.07(5) 3_655 19_545 ?
O4 Na1 N1 155.60(11) . 19_545 ?
O4 Na1 N1 24.00(7) 8 19_545 ?
O4 Na1 N1 107.26(9) 3_655 19_545 ?
O4 Na1 N1 24.34(6) 21_655 19_545 ?
N1 Na1 N1 131.61(8) . 19_545 ?
O1 Na1 Rb1 53.97(3) 14_556 5 ?
O3 Na1 Rb1 127.88(7) 18_656 5 ?
O3 Na1 Rb1 62.14(7) 3_655 5 ?
O4 Na1 Rb1 126.84(7) . 5 ?
O4 Na1 Rb1 53.46(5) 8 5 ?
O4 Na1 Rb1 146.77(2) 3_655 5 ?
O4 Na1 Rb1 92.59(5) 21_655 5 ?
N1 Na1 Rb1 141.82(2) . 5 ?
N1 Na1 Rb1 72.310(12) 19_545 5 ?
O1 Na1 Rb1 53.97(3) 14_556 16_556 ?
O3 Na1 Rb1 62.14(7) 18_656 16_556 ?
O3 Na1 Rb1 127.88(7) 3_655 16_556 ?
O4 Na1 Rb1 53.46(5) . 16_556 ?
O4 Na1 Rb1 126.84(7) 8 16_556 ?
O4 Na1 Rb1 92.59(5) 3_655 16_556 ?
O4 Na1 Rb1 146.77(2) 21_655 16_556 ?
N1 Na1 Rb1 72.310(12) . 16_556 ?
N1 Na1 Rb1 141.82(2) 19_545 16_556 ?
Rb1 Na1 Rb1 107.93(5) 5 16_556 ?
O1 Na1 Rb1 53.97(3) 14_556 14_556 ?
O3 Na1 Rb1 62.14(7) 18_656 14_556 ?
O3 Na1 Rb1 127.88(7) 3_655 14_556 ?
O4 Na1 Rb1 126.84(7) . 14_556 ?
O4 Na1 Rb1 53.46(5) 8 14_556 ?
O4 Na1 Rb1 146.77(2) 3_655 14_556 ?
O4 Na1 Rb1 92.59(5) 21_655 14_556 ?
N1 Na1 Rb1 141.82(2) . 14_556 ?
N1 Na1 Rb1 72.310(12) 19_545 14_556 ?
Rb1 Na1 Rb1 66.04(3) 5 14_556 ?
Rb1 Na1 Rb1 73.38(3) 16_556 14_556 ?
N1 O4 Na1 99.57(17) . . ?
N1 O4 Na1 92.09(16) . 14_666 ?
Na1 O4 Na1 168.34(13) . 14_666 ?
N1 O4 Rb1 137.50(4) . 16_556 ?
Na1 O4 Rb1 84.41(8) . 16_556 ?
Na1 O4 Rb1 86.99(7) 14_666 16_556 ?
N1 O4 Rb1 137.50(4) . . ?
Na1 O4 Rb1 84.41(8) . . ?
Na1 O4 Rb1 86.99(7) 14_666 . ?
Rb1 O4 Rb1 84.92(7) 16_556 . ?
C2 O2 Rb1 130.74(4) . . ?
C2 O2 Rb1 130.74(4) . 15 ?
Rb1 O2 Rb1 98.51(9) . 15 ?
Na1 O3 Rb1 93.14(12) 14_666 . ?
Na1 O3 Rb1 80.99(9) 14_666 5_665 ?
Rb1 O3 Rb1 137.35(5) . 5_665 ?
Na1 O3 Rb1 80.99(9) 14_666 3_665 ?
Rb1 O3 Rb1 137.35(5) . 3_665 ?
Rb1 O3 Rb1 83.75(8) 5_665 3_665 ?
Na1 O3 H3 129(2) 14_666 . ?
Rb1 O3 H3 93(3) . . ?
Rb1 O3 H3 123(3) 5_665 . ?
Rb1 O3 H3 61(2) 3_665 . ?
Na1 O3 H3 129(2) 14_666 19 ?
Rb1 O3 H3 93(3) . 19 ?
Rb1 O3 H3 61(2) 5_665 19 ?
Rb1 O3 H3 123(3) 3_665 19 ?
H3 O3 H3 102(5) . 19 ?
O4 N1 O4 119.999(1) . 3_655 ?
O4 N1 O4 120.0 . 14_666 ?
O4 N1 O4 120.000(1) 3_655 14_666 ?
O4 N1 Na1 56.43(15) . . ?
O4 N1 Na1 63.57(15) 3_655 . ?
O4 N1 Na1 176.43(15) 14_666 . ?
O4 N1 Na1 176.43(15) . 3_655 ?
O4 N1 Na1 56.43(15) 3_655 3_655 ?
O4 N1 Na1 63.57(15) 14_666 3_655 ?
Na1 N1 Na1 120.0 . 3_655 ?
O4 N1 Na1 63.57(15) . 14_666 ?
O4 N1 Na1 176.43(15) 3_655 14_666 ?
O4 N1 Na1 56.43(15) 14_666 14_666 ?
Na1 N1 Na1 120.0 . 14_666 ?
Na1 N1 Na1 120.0 3_655 14_666 ?
O2 C2 O2 120.0 . 3_655 ?
O2 C2 O2 120.0 . 5_665 ?
O2 C2 O2 120.0 3_655 5_665 ?
O1 C1 O1 120.0 . 3 ?
O1 C1 O1 120.000(1) . 14_556 ?
O1 C1 O1 120.0 3 14_556 ?
O1 C1 Rb1 66.898(3) . 16_556 ?
O1 C1 Rb1 141.697(7) 3 16_556 ?
O1 C1 Rb1 66.898(3) 14_556 16_556 ?
O1 C1 Rb1 141.697(7) . 5 ?
O1 C1 Rb1 66.898(3) 3 5 ?
O1 C1 Rb1 66.898(3) 14_556 5 ?
Rb1 C1 Rb1 133.796(5) 16_556 5 ?
O1 C1 Rb1 66.898(3) . 3 ?
O1 C1 Rb1 66.898(3) 3 3 ?
O1 C1 Rb1 141.697(7) 14_556 3 ?
Rb1 C1 Rb1 133.796(5) 16_556 3 ?
Rb1 C1 Rb1 85.626(11) 5 3 ?
O1 C1 Rb1 141.697(8) . 14_556 ?
O1 C1 Rb1 66.898(3) 3 14_556 ?
O1 C1 Rb1 66.898(3) 14_556 14_556 ?
Rb1 C1 Rb1 85.626(11) 16_556 14_556 ?
Rb1 C1 Rb1 76.606(15) 5 14_556 ?
Rb1 C1 Rb1 133.796(5) 3 14_556 ?
O1 C1 Rb1 66.898(3) . 18_556 ?
O1 C1 Rb1 66.898(3) 3 18_556 ?
O1 C1 Rb1 141.697(8) 14_556 18_556 ?
Rb1 C1 Rb1 85.626(11) 16_556 18_556 ?
Rb1 C1 Rb1 133.796(5) 5 18_556 ?
Rb1 C1 Rb1 76.606(15) 3 18_556 ?
Rb1 C1 Rb1 85.626(11) 14_556 18_556 ?
O1 C1 Rb1 66.898(3) . . ?
O1 C1 Rb1 141.696(7) 3 . ?
O1 C1 Rb1 66.898(3) 14_556 . ?
Rb1 C1 Rb1 76.606(15) 16_556 . ?
Rb1 C1 Rb1 85.626(11) 5 . ?
Rb1 C1 Rb1 85.626(11) 3 . ?
Rb1 C1 Rb1 133.796(5) 14_556 . ?
Rb1 C1 Rb1 133.796(5) 18_556 . ?
C1 O1 Na1 180.0 . 3 ?
C1 O1 Rb1 90.62(7) . 16_556 ?
Na1 O1 Rb1 89.38(7) 3 16_556 ?
C1 O1 Rb1 90.62(7) . 3 ?
Na1 O1 Rb1 89.38(7) 3 3 ?
Rb1 O1 Rb1 178.75(14) 16_556 3 ?
C1 O1 Rb1 90.62(7) . 18_556 ?
Na1 O1 Rb1 89.38(7) 3 18_556 ?
Rb1 O1 Rb1 95.262(15) 16_556 18_556 ?
Rb1 O1 Rb1 84.725(15) 3 18_556 ?
C1 O1 Rb1 90.62(7) . . ?
Na1 O1 Rb1 89.38(7) 3 . ?
Rb1 O1 Rb1 84.725(15) 16_556 . ?
Rb1 O1 Rb1 95.261(15) 3 . ?
Rb1 O1 Rb1 178.75(14) 18_556 . ?

loop_
_geom_bond_atom_site_label_1
_geom_bond_atom_site_label_2
_geom_bond_distance
_geom_bond_site_symmetry_2
_geom_bond_publ_flag
Rb1 O2 3.030(2) 17 ?
Rb1 O2 3.030(2) . ?
Rb1 O4 3.066(2) 19 ?
Rb1 O4 3.066(2) . ?
Rb1 O1 3.0718(4) 14_556 ?
Rb1 O1 3.0718(4) . ?
Rb1 O3 3.128(4) . ?
Rb1 Cl1 3.2282(4) . ?
Rb1 C1 3.3394(4) . ?
Rb1 O3 3.400(3) 5_565 ?
Rb1 O3 3.400(3) 3_655 ?
Rb1 Na1 3.7984(13) 3 ?
Rb1 H3 3.29(4) . ?
Rb1 H3 3.29(4) 19 ?
Na1 O1 2.268(4) 14_556 ?
Na1 O3 2.307(3) 18_656 ?
Na1 O3 2.307(3) 3_655 ?
Na1 O4 2.560(3) . ?
Na1 O4 2.560(3) 8 ?
Na1 O4 2.715(4) 3_655 ?
Na1 O4 2.715(3) 21_655 ?
Na1 N1 3.0297(9) . ?
Na1 N1 3.0298(9) 19_545 ?
O4 N1 1.250(3) . ?
O2 C2 1.280(3) . ?
O3 H3 0.86(3) . ?
O3 H3 0.86(3) 19 ?
C1 O1 1.277(4) . ?
C1 O1 1.277(4) 3 ?
C1 O1 1.277(4) 14_556 ?
